data_2232879
loop_
_publ_author_name
'Tabata, Hideyuki'
'Okuno, Tsunehisa'

_publ_section_title
;
 <i>N</i>^1^,<i>N</i>^4^-Diethynyl-<i>N</i>^1^,<i>N</i>^4^-diphenylbenzene-1,4-diamine
;
_journal_coeditor_code NK2117
_journal_issue 12
_journal_name_full 'Acta Crystallographica Section E'
_journal_page_first o3169
_journal_paper_doi 10.1107/S1600536811045351
_journal_volume 67
_journal_year 2011
_chemical_formula_iupac 'C22 H16 N2'
_chemical_formula_moiety 'C22 H16 N2'
_chemical_formula_sum 'C22 H16 N2'
_chemical_formula_weight 308.38
_chemical_name_systematic
;
<i>N</i>^1^,<i>N</i>^4^-Diethynyl-<i>N</i>^1^,<i>N</i>^4^-diphenylbenzene-
1,4-diamine
;
_space_group_IT_number 4
_symmetry_cell_setting monoclinic
_symmetry_space_group_name_Hall 'P 2yb'
_symmetry_space_group_name_H-M 'P 1 21 1'
_atom_sites_solution_hydrogens geom
_atom_sites_solution_primary direct
_atom_sites_solution_secondary difmap
_cell_angle_alpha 90.0000
_cell_angle_beta 100.880(4)
_cell_angle_gamma 90.0000
_cell_formula_units_Z 2
_cell_length_a 9.228(3)
_cell_length_b 7.752(2)
_cell_length_c 11.359(4)
_cell_measurement_reflns_used 2741
_cell_measurement_temperature 93
_cell_measurement_theta_max 27.48
_cell_measurement_theta_min 3.15
_cell_volume 798.0(4)
_computing_cell_refinement 'CrystalClear (Rigaku, 2008)'
_computing_data_collection 'CrystalClear (Rigaku, 2008)'
_computing_data_reduction 'CrystalClear (Rigaku, 2008)'
_computing_molecular_graphics 'ORTEP-3 (Farrugia, 1997)'
_computing_publication_material 'CrystalStructure (Rigaku, 2010)'
_computing_structure_refinement 'SHELXL97 (Sheldrick, 2008)'
_computing_structure_solution 'SIR92 (Altomare <i>et al.</i>, 1994)'
_diffrn_ambient_temperature 93
_diffrn_detector_area_resol_mean 28.445
_diffrn_measured_fraction_theta_full 0.987
_diffrn_measured_fraction_theta_max 0.987
_diffrn_measurement_device_type 'Rigaku Saturn724'
_diffrn_measurement_method \w
_diffrn_radiation_type 'Mo K\a'
_diffrn_radiation_wavelength 0.71075
_diffrn_reflns_av_R_equivalents 0.0404
_diffrn_reflns_limit_h_max 11
_diffrn_reflns_limit_h_min -11
_diffrn_reflns_limit_k_max 10
_diffrn_reflns_limit_k_min -10
_diffrn_reflns_limit_l_max 10
_diffrn_reflns_limit_l_min -14
_diffrn_reflns_number 6457
_diffrn_reflns_theta_full 27.50
_diffrn_reflns_theta_max 27.50
_diffrn_standards_number 0
_exptl_absorpt_coefficient_mu 0.076
_exptl_absorpt_correction_T_max 0.994
_exptl_absorpt_correction_T_min 0.984
_exptl_absorpt_correction_type numerical
_exptl_absorpt_process_details '(NUMABS; Rigaku, 1999)'
_exptl_crystal_colour colourless
_exptl_crystal_density_diffrn 1.283
_exptl_crystal_density_method 'not measured'
_exptl_crystal_description prism
_exptl_crystal_F_000 324.00
_exptl_crystal_size_max 0.248
_exptl_crystal_size_mid 0.116
_exptl_crystal_size_min 0.083
_refine_diff_density_max 0.320
_refine_diff_density_min -0.320
_refine_ls_extinction_coef 0.116(10)
_refine_ls_extinction_method 'SHELXL97 (Sheldrick, 2008)'
_refine_ls_goodness_of_fit_ref 1.029
_refine_ls_hydrogen_treatment refall
_refine_ls_number_parameters 282
_refine_ls_number_reflns 1939
_refine_ls_number_restraints 1
_refine_ls_R_factor_gt 0.0428
_refine_ls_shift/su_max 0.000
_refine_ls_structure_factor_coef Fsqd
_refine_ls_weighting_details 'w = 1/[\s^2^(Fo^2^)+(0.0100P)^2^+0.5000P] where P=(Fo^2^+2Fc^2^)/3'
_refine_ls_weighting_scheme calc
_refine_ls_wR_factor_ref 0.0926
_reflns_number_gt 1627
_reflns_number_total 1942
_reflns_threshold_expression F^2^>2\s(F^2^)
_cod_data_source_file nk2117.cif
_cod_data_source_block I
_cod_original_cell_volume 798.0(5)
_cod_original_sg_symbol_H-M 'P 21'
_cod_database_code 2232879
_cod_database_fobs_code 2232879

loop_
_symmetry_equiv_pos_site_id
_symmetry_equiv_pos_as_xyz
1 +X,+Y,+Z
2 -X,1/2+Y,-Z

loop_
_atom_site_type_symbol
_atom_site_label
_atom_site_fract_x
_atom_site_fract_y
_atom_site_fract_z
_atom_site_U_iso_or_equiv
_atom_site_adp_type
_atom_site_calc_flag
_atom_site_occupancy
_atom_site_symmetry_multiplicity
N N1 0.3719(3) 0.3729(3) 0.1482(2) 0.0205(6) Uani d 1.0 2
N N2 0.7581(3) 0.3249(4) 0.5970(2) 0.0199(6) Uani d 1.0 2
C C1 0.4697(3) 0.3595(4) 0.2614(3) 0.0179(7) Uani d 1.0 2
C C2 0.4381(3) 0.2478(4) 0.3489(3) 0.0185(7) Uani d 1.0 2
C C3 0.5345(3) 0.2341(4) 0.4589(3) 0.0189(7) Uani d 1.0 2
C C4 0.6630(3) 0.3317(4) 0.4816(3) 0.0169(7) Uani d 1.0 2
C C5 0.6951(3) 0.4417(4) 0.3933(3) 0.0178(7) Uani d 1.0 2
C C6 0.5999(3) 0.4552(4) 0.2837(3) 0.0190(7) Uani d 1.0 2
C C7 0.2146(3) 0.3531(4) 0.1369(3) 0.0193(7) Uani d 1.0 2
C C8 0.1366(4) 0.2700(4) 0.0355(3) 0.0240(8) Uani d 1.0 2
C C9 -0.0163(4) 0.2602(5) 0.0191(3) 0.0291(9) Uani d 1.0 2
C C10 -0.0907(4) 0.3317(5) 0.1017(3) 0.0286(9) Uani d 1.0 2
C C11 -0.0121(4) 0.4117(4) 0.2036(3) 0.0249(8) Uani d 1.0 2
C C12 0.1407(3) 0.4234(4) 0.2211(3) 0.0208(7) Uani d 1.0 2
C C13 0.9137(3) 0.3538(4) 0.6126(3) 0.0194(7) Uani d 1.0 2
C C14 0.9879(3) 0.4337(4) 0.7169(3) 0.0226(8) Uani d 1.0 2
C C15 1.1393(4) 0.4586(4) 0.7329(3) 0.0263(8) Uani d 1.0 2
C C16 1.2172(4) 0.4105(4) 0.6452(3) 0.0262(8) Uani d 1.0 2
C C17 1.1418(3) 0.3325(4) 0.5412(3) 0.0229(8) Uani d 1.0 2
C C18 0.9911(3) 0.3013(4) 0.5250(3) 0.0212(7) Uani d 1.0 2
C C19 0.4187(3) 0.4520(4) 0.0562(3) 0.0223(7) Uani d 1.0 2
C C20 0.4608(4) 0.5242(4) -0.0232(3) 0.0266(9) Uani d 1.0 2
C C21 0.6955(3) 0.3114(4) 0.6945(3) 0.0208(7) Uani d 1.0 2
C C22 0.6419(4) 0.3023(4) 0.7811(3) 0.0258(8) Uani d 1.0 2
H H1 0.498(5) 0.586(6) -0.089(4) 0.056(13) Uiso d 1.0 2
H H2 0.601(4) 0.299(6) 0.850(3) 0.039(10) Uiso d 1.0 2
H H3 0.352(4) 0.178(5) 0.330(3) 0.017(8) Uiso d 1.0 2
H H4 0.502(4) 0.162(5) 0.523(3) 0.024(9) Uiso d 1.0 2
H H5 0.785(4) 0.509(5) 0.404(3) 0.021(8) Uiso d 1.0 2
H H6 0.624(4) 0.529(5) 0.223(3) 0.033(10) Uiso d 1.0 2
H H7 0.194(3) 0.217(4) -0.021(3) 0.014(7) Uiso d 1.0 2
H H8 -0.064(4) 0.207(5) -0.054(3) 0.025(9) Uiso d 1.0 2
H H9 -0.218(4) 0.329(6) 0.084(3) 0.038(10) Uiso d 1.0 2
H H10 -0.065(4) 0.464(5) 0.262(3) 0.028(9) Uiso d 1.0 2
H H11 0.191(4) 0.486(5) 0.294(3) 0.033(10) Uiso d 1.0 2
H H12 0.934(4) 0.468(5) 0.779(3) 0.028(9) Uiso d 1.0 2
H H13 1.195(4) 0.509(5) 0.811(3) 0.033(10) Uiso d 1.0 2
H H14 1.336(4) 0.424(6) 0.662(3) 0.038(10) Uiso d 1.0 2
H H15 1.196(4) 0.298(5) 0.478(3) 0.025(8) Uiso d 1.0 2
H H16 0.939(4) 0.242(5) 0.449(3) 0.028(9) Uiso d 1.0 2

loop_
_atom_site_aniso_label
_atom_site_aniso_U_11
_atom_site_aniso_U_22
_atom_site_aniso_U_33
_atom_site_aniso_U_12
_atom_site_aniso_U_13
_atom_site_aniso_U_23
N1 0.0205(12) 0.0205(12) 0.0205(12) -0.0003(10) 0.0036(10) 0.0013(10)
N2 0.0194(11) 0.0194(12) 0.0194(12) 0.0000(10) 0.0000(9) 0.0000(10)
C1 0.0179(13) 0.0179(14) 0.0179(13) 0.0027(11) 0.0034(11) -0.0016(11)
C2 0.0186(14) 0.0186(14) 0.0186(14) -0.0024(11) 0.0039(11) -0.0004(11)
C3 0.0192(14) 0.0192(13) 0.0192(14) 0.0003(11) 0.0056(11) 0.0029(11)
C4 0.0170(13) 0.0170(13) 0.0170(13) 0.0017(11) 0.0040(10) -0.0007(12)
C5 0.0179(14) 0.0179(13) 0.0179(13) -0.0012(12) 0.0039(11) -0.0003(11)
C6 0.0194(14) 0.0194(14) 0.0194(13) -0.0005(12) 0.0070(11) 0.0025(12)
C7 0.0192(14) 0.0192(14) 0.0192(14) -0.0002(12) 0.0031(11) 0.0032(11)
C8 0.0238(15) 0.0238(15) 0.0238(15) 0.0005(12) 0.0027(13) -0.0014(12)
C9 0.0278(16) 0.0278(17) 0.0278(17) -0.0046(13) -0.0046(14) 0.0009(13)
C10 0.0280(17) 0.0280(16) 0.0280(17) -0.0030(14) 0.0005(13) 0.0080(15)
C11 0.0254(16) 0.0254(15) 0.0254(15) 0.0012(13) 0.0088(13) 0.0054(13)
C12 0.0207(14) 0.0207(14) 0.0207(14) -0.0018(12) 0.0030(12) 0.0017(12)
C13 0.0190(14) 0.0190(14) 0.0190(14) -0.0004(12) 0.0009(11) 0.0029(11)
C14 0.0225(15) 0.0225(14) 0.0225(15) -0.0008(13) 0.0034(12) -0.0011(13)
C15 0.0253(16) 0.0253(16) 0.0253(16) -0.0015(13) -0.0031(13) 0.0007(13)
C16 0.0256(16) 0.0256(16) 0.0256(16) 0.0004(13) 0.0000(13) 0.0055(13)
C17 0.0232(15) 0.0232(15) 0.0232(14) 0.0068(13) 0.0068(12) 0.0067(13)
C18 0.0208(14) 0.0208(14) 0.0208(14) 0.0021(12) 0.0005(12) 0.0015(12)
C19 0.0221(14) 0.0221(14) 0.0221(14) -0.0003(12) 0.0028(11) -0.0043(12)
C20 0.0267(17) 0.0267(16) 0.0267(16) -0.0017(13) 0.0057(13) 0.0010(13)
C21 0.0203(14) 0.0203(14) 0.0203(14) 0.0000(12) 0.0000(11) 0.0000(12)
C22 0.0260(15) 0.0260(16) 0.0260(15) -0.0004(13) 0.0067(13) 0.0003(13)

loop_
_atom_type_symbol
_atom_type_description
_atom_type_scat_dispersion_real
_atom_type_scat_dispersion_imag
_atom_type_scat_source
C C 0.0033 0.0016
;
International Tables for Crystallography
(1992, Vol. C, Tables 4.2.6.8 and 6.1.1.4)
;
H H 0.0000 0.0000
;
International Tables for Crystallography
(1992, Vol. C, Table 6.1.1.4)
;
N N 0.0061 0.0033
;
International Tables for Crystallography
(1992, Vol. C, Tables 4.2.6.8 and 6.1.1.4)
;

loop_
_geom_angle_atom_site_label_1
_geom_angle_atom_site_label_2
_geom_angle_atom_site_label_3
_geom_angle
_geom_angle_publ_flag
C1 N1 C7 121.8(3) yes
C1 N1 C19 119.3(3) yes
C7 N1 C19 116.3(3) yes
C4 N2 C13 122.3(3) yes
C4 N2 C21 118.1(3) yes
C13 N2 C21 119.1(3) yes
N1 C1 C2 120.4(3) no
N1 C1 C6 120.1(3) no
C2 C1 C6 119.4(3) no
C1 C2 C3 120.2(3) no
C2 C3 C4 120.2(3) no
N2 C4 C3 120.2(3) no
N2 C4 C5 120.3(3) no
C3 C4 C5 119.4(3) no
C4 C5 C6 120.6(3) no
C1 C6 C5 120.1(3) no
N1 C7 C8 118.5(3) no
N1 C7 C12 121.0(3) no
C8 C7 C12 120.4(3) no
C7 C8 C9 119.2(4) no
C8 C9 C10 120.7(3) no
C9 C10 C11 119.8(4) no
C10 C11 C12 120.3(4) no
C7 C12 C11 119.6(3) no
N2 C13 C14 119.6(3) no
N2 C13 C18 120.3(3) no
C14 C13 C18 120.1(3) no
C13 C14 C15 119.5(3) no
C14 C15 C16 121.0(3) no
C15 C16 C17 118.9(4) no
C16 C17 C18 121.1(4) no
C13 C18 C17 119.4(3) no
N1 C19 C20 178.7(4) yes
N2 C21 C22 178.7(4) yes
C1 C2 H3 118(2) no
C3 C2 H3 122(2) no
C2 C3 H4 117.6(19) no
C4 C3 H4 121.9(19) no
C4 C5 H5 122(2) no
C6 C5 H5 117(2) no
C1 C6 H6 120(2) no
C5 C6 H6 120(2) no
C7 C8 H7 118.0(16) no
C9 C8 H7 122.8(16) no
C8 C9 H8 115(3) no
C10 C9 H8 124(3) no
C9 C10 H9 119.7(19) no
C11 C10 H9 120(2) no
C10 C11 H10 120(2) no
C12 C11 H10 120(2) no
C7 C12 H11 124(3) no
C11 C12 H11 117(3) no
C13 C14 H12 120(2) no
C15 C14 H12 120(2) no
C14 C15 H13 120(3) no
C16 C15 H13 119(3) no
C15 C16 H14 120(2) no
C17 C16 H14 121(2) no
C16 C17 H15 120(2) no
C18 C17 H15 119(2) no
C13 C18 H16 121(3) no
C17 C18 H16 120(3) no
C19 C20 H1 179(3) no
C21 C22 H2 178(3) no

loop_
_geom_bond_atom_site_label_1
_geom_bond_atom_site_label_2
_geom_bond_distance
_geom_bond_publ_flag
N1 C1 1.428(4) yes
N1 C7 1.441(4) yes
N1 C19 1.351(5) yes
N2 C4 1.434(4) yes
N2 C13 1.431(4) yes
N2 C21 1.346(5) yes
C1 C2 1.390(5) no
C1 C6 1.394(4) no
C2 C3 1.394(5) no
C3 C4 1.389(4) no
C4 C5 1.390(5) no
C5 C6 1.386(5) no
C7 C8 1.395(5) no
C7 C12 1.387(5) no
C8 C9 1.390(6) no
C9 C10 1.379(6) no
C10 C11 1.391(5) no
C11 C12 1.389(5) no
C13 C14 1.396(5) no
C13 C18 1.391(5) no
C14 C15 1.388(5) no
C15 C16 1.385(6) no
C16 C17 1.391(5) no
C17 C18 1.389(4) no
C19 C20 1.187(5) yes
C21 C22 1.184(6) yes
C2 H3 0.95(4) no
C3 H4 1.01(4) no
C5 H5 0.97(4) no
C6 H6 0.95(4) no
C8 H7 0.99(4) no
C9 H8 0.96(4) no
C10 H9 1.15(4) no
C11 H10 0.98(4) no
C12 H11 1.00(4) no
C14 H12 0.97(4) no
C15 H13 1.02(4) no
C16 H14 1.08(4) no
C17 H15 0.99(4) no
C18 H16 1.02(4) no
C20 H1 1.00(5) no
C22 H2 0.93(4) no

loop_
_geom_hbond_atom_site_label_D
_geom_hbond_atom_site_label_H
_geom_hbond_atom_site_label_A
_geom_hbond_site_symmetry_A
_geom_hbond_distance_DH
_geom_hbond_distance_HA
_geom_hbond_distance_DA
_geom_hbond_angle_DHA
C20 H1 N1 2_655 1.00(5) 2.67(5) 3.540(5) 145(4)
C22 H2 C20 1_556 0.93(4) 2.74(5) 3.478(6) 137(4)

loop_
_cod_related_entry_id
_cod_related_entry_database
_cod_related_entry_code
1 ChemSpider 30657263
